data_4503476
loop_
_publ_author_name
'Liu, Ying-Ya'
'Zhang, Jian'
'Xu, Fen'
'Sun, Li-Xian'
'Zhang, Tao'
'You, Wan-Sheng'
'Zhao, Yi'
'Zeng, Julan'
'Cao, Zhong'
'Yang, Daowu'

_publ_section_title
;
 Lithium-Based 3D Coordination Polymer with Hydrophilic Structure for
 Sensing of Solvent Molecules
;
_journal_issue 9
_journal_name_full 'Crystal Growth &amp; Design'
_journal_page_first 3127
_journal_paper_doi 10.1021/cg701173x
_journal_volume 8
_journal_year 2008
_chemical_formula_sum 'C9.5 H9.5 Li2 N0.5 O5.5'
_chemical_formula_weight 232.56
_chemical_name_systematic
; 
 ? 
;
_space_group_IT_number 20
_symmetry_cell_setting orthorhombic
_symmetry_space_group_name_Hall 'C 2c 2'
_symmetry_space_group_name_H-M 'C 2 2 21'
_atom_sites_solution_hydrogens geom
_atom_sites_solution_primary direct
_atom_sites_solution_secondary difmap
_audit_creation_method SHELXL-97
_cell_angle_alpha 90.00
_cell_angle_beta 90.00
_cell_angle_gamma 90.00
_cell_formula_units_Z 8
_cell_length_a 13.359(5)
_cell_length_b 13.845(5)
_cell_length_c 12.817(5)
_cell_measurement_reflns_used 5518
_cell_measurement_temperature 273(2)
_cell_measurement_theta_max 28.0762
_cell_measurement_theta_min 0.982737
_cell_volume 2370.6(15)
_computing_structure_refinement 'SHELXL-97 (Sheldrick, 1997)'
_computing_structure_solution 'SHELXS-97 (Sheldrick, 1990)'
_diffrn_ambient_temperature 273(2)
_diffrn_measured_fraction_theta_full 0.997
_diffrn_measured_fraction_theta_max 0.997
_diffrn_measurement_device_type 'Smart Apex II CCD'
_diffrn_measurement_method 'omega scans'
_diffrn_radiation_monochromator graphite
_diffrn_radiation_source 'fine-focus sealed tube'
_diffrn_radiation_type MoK\a
_diffrn_radiation_wavelength 0.71073
_diffrn_reflns_av_R_equivalents 0.0438
_diffrn_reflns_av_sigmaI/netI 0.0471
_diffrn_reflns_limit_h_max 15
_diffrn_reflns_limit_h_min -16
_diffrn_reflns_limit_k_max 14
_diffrn_reflns_limit_k_min -16
_diffrn_reflns_limit_l_max 15
_diffrn_reflns_limit_l_min -8
_diffrn_reflns_number 6197
_diffrn_reflns_theta_full 25.50
_diffrn_reflns_theta_max 25.50
_diffrn_reflns_theta_min 2.12
_exptl_absorpt_coefficient_mu 0.104
_exptl_absorpt_correction_T_max 0.9897
_exptl_absorpt_correction_T_min 0.9695
_exptl_absorpt_correction_type multi-scan
_exptl_absorpt_process_details SADABS
_exptl_crystal_colour colorless
_exptl_crystal_density_diffrn 1.303
_exptl_crystal_density_method 'not measured'
_exptl_crystal_description Block
_exptl_crystal_F_000 960
_exptl_crystal_size_max 0.30
_exptl_crystal_size_mid 0.10
_exptl_crystal_size_min 0.10
_refine_diff_density_max 0.602
_refine_diff_density_min -0.282
_refine_diff_density_rms 0.096
_refine_ls_abs_structure_details 'Flack H D (1983), Acta Cryst. A39, 876-881'
_refine_ls_abs_structure_Flack -1(2)
_refine_ls_extinction_coef 0.013(2)
_refine_ls_extinction_expression Fc^*^=kFc[1+0.001xFc^2^\l^3^/sin(2\q)]^-1/4^
_refine_ls_extinction_method SHELXL
_refine_ls_goodness_of_fit_ref 1.135
_refine_ls_hydrogen_treatment constr
_refine_ls_matrix_type full
_refine_ls_number_parameters 167
_refine_ls_number_reflns 2216
_refine_ls_number_restraints 23
_refine_ls_restrained_S_all 1.152
_refine_ls_R_factor_all 0.0818
_refine_ls_R_factor_gt 0.0760
_refine_ls_shift/su_max 0.004
_refine_ls_shift/su_mean 0.000
_refine_ls_structure_factor_coef Fsqd
_refine_ls_weighting_details 'calc w=1/[\s^2^(Fo^2^)+(0.1617P)^2^+0.6416P] where P=(Fo^2^+2Fc^2^)/3'
_refine_ls_weighting_scheme calc
_refine_ls_wR_factor_gt 0.2184
_refine_ls_wR_factor_ref 0.2261
_reflns_number_gt 1966
_reflns_number_total 2216
_reflns_threshold_expression >2sigma(I)
_cod_data_source_file cg701173x-file004.cif
_cod_data_source_block you1
_cod_original_cell_volume 2370.6(16)
_cod_original_sg_symbol_H-M C222(1)
_cod_original_formula_sum 'C9.50 H9.50 Li2 N0.50 O5.50'
_cod_database_code 4503476

loop_
_symmetry_equiv_pos_as_xyz
'x, y, z'
'-x, -y, z+1/2'
'-x, y, -z+1/2'
'x, -y, -z'
'x+1/2, y+1/2, z'
'-x+1/2, -y+1/2, z+1/2'
'-x+1/2, y+1/2, -z+1/2'
'x+1/2, -y+1/2, -z'

loop_
_atom_site_label
_atom_site_type_symbol
_atom_site_fract_x
_atom_site_fract_y
_atom_site_fract_z
_atom_site_U_iso_or_equiv
_atom_site_adp_type
_atom_site_occupancy
_atom_site_symmetry_multiplicity
_atom_site_calc_flag
_atom_site_refinement_flags
_atom_site_disorder_assembly
_atom_site_disorder_group
Li1 Li 0.0000 0.0710(3) -0.7500 0.0296(11) Uani 1 2 d S . .
Li2 Li -0.4214(3) -0.4609(2) -0.4034(3) 0.0321(8) Uani 1 1 d . . .
Li3 Li -0.5000 -0.2306(4) -0.7500 0.062(2) Uani 1 2 d S . .
O1 O -0.15439(11) -0.07873(12) -0.78084(11) 0.0445(4) Uani 1 1 d . . .
O2 O -0.05765(10) -0.02453(9) -0.65319(10) 0.0298(3) Uani 1 1 d . . .
O3 O -0.41425(10) -0.33044(10) -0.68899(11) 0.0345(4) Uani 1 1 d . . .
O4 O -0.39289(11) -0.40720(10) -0.53895(11) 0.0346(4) Uani 1 1 d . . .
C1 C -0.2034(2) -0.1894(2) -0.43121(18) 0.0625(7) Uani 1 1 d . . .
H1A H -0.1873 -0.1841 -0.3609 0.075 Uiso 1 1 calc R . .
C2 C -0.15608(19) -0.13152(17) -0.5035(2) 0.0487(6) Uani 1 1 d . . .
H2A H -0.1075 -0.0877 -0.4820 0.058 Uiso 1 1 calc R . .
C3 C -0.18123(16) -0.13877(16) -0.60950(15) 0.0348(5) Uani 1 1 d . . .
C4 C -0.25490(15) -0.20286(16) -0.63983(16) 0.0329(5) Uani 1 1 d . . .
H4A H -0.2737 -0.2063 -0.7096 0.039 Uiso 1 1 calc R . .
C5 C -0.30123(17) -0.26235(15) -0.56688(16) 0.0357(5) Uani 1 1 d . A .
C6 C -0.27389(19) -0.2545(2) -0.46283(17) 0.0521(7) Uani 1 1 d . . .
H6A H -0.3042 -0.2943 -0.4137 0.063 Uiso 1 1 calc R . .
C7 C -0.12683(14) -0.07630(15) -0.68771(15) 0.0295(5) Uani 1 1 d . . .
C8 C -0.37584(15) -0.33754(14) -0.59995(16) 0.0305(5) Uani 1 1 d . . .
O1W O -0.5386(6) -0.1324(3) -0.6680(6) 0.142(3) Uani 0.50 1 d PU A 1
O2W O -0.5302(7) 0.1363(6) -0.5978(10) 0.189(5) Uani 0.50 1 d PU B 1
N1 N -0.5320(6) 0.0227(6) -0.6250(8) 0.148(3) Uiso 0.50 1 d PDU A 2
C9 C -0.5736(9) 0.0841(11) -0.5386(12) 0.235(7) Uiso 0.50 1 d PDU A 2
H9A H -0.5505 0.1493 -0.5467 0.353 Uiso 0.50 1 calc PR A 2
H9B H -0.5515 0.0592 -0.4725 0.353 Uiso 0.50 1 calc PR A 2
H9C H -0.6454 0.0829 -0.5413 0.353 Uiso 0.50 1 calc PR A 2
C10 C -0.4224(8) 0.0410(15) -0.6173(17) 0.284(8) Uiso 0.50 1 d PDU A 2
H10A H -0.3882 0.0050 -0.6705 0.425 Uiso 0.50 1 calc PR A 2
H10B H -0.3988 0.0210 -0.5500 0.425 Uiso 0.50 1 calc PR A 2
H10C H -0.4096 0.1087 -0.6266 0.425 Uiso 0.50 1 calc PR A 2
O5 O -0.5232(8) -0.1567(6) -0.6050(9) 0.183(4) Uiso 0.50 1 d PDU A 2
C11 C -0.5367(14) -0.0809(7) -0.6565(13) 0.194(4) Uiso 0.50 1 d PDU A 2
H11A H -0.6098 -0.0855 -0.6607 0.233 Uiso 0.50 1 calc PR A 2

loop_
_atom_site_aniso_label
_atom_site_aniso_U_11
_atom_site_aniso_U_22
_atom_site_aniso_U_33
_atom_site_aniso_U_23
_atom_site_aniso_U_13
_atom_site_aniso_U_12
Li1 0.0322(19) 0.032(2) 0.024(2) 0.000 -0.0064(19) 0.000
Li2 0.0448(16) 0.0322(15) 0.0191(16) 0.0041(13) 0.0005(15) -0.0017(14)
Li3 0.090(4) 0.024(2) 0.071(5) 0.000 -0.020(4) 0.000
O1 0.0509(8) 0.0654(9) 0.0171(7) 0.0052(7) -0.0025(6) -0.0243(8)
O2 0.0364(6) 0.0349(7) 0.0182(7) -0.0015(6) 0.0009(6) -0.0084(6)
O3 0.0429(7) 0.0365(7) 0.0240(7) 0.0046(6) -0.0102(6) -0.0116(6)
O4 0.0498(7) 0.0332(7) 0.0207(7) 0.0037(6) 0.0001(6) -0.0128(6)
C1 0.0934(16) 0.0797(15) 0.0144(10) 0.0114(11) -0.0134(12) -0.0497(14)
C2 0.0694(13) 0.0531(12) 0.0235(10) 0.0029(10) -0.0081(11) -0.0354(11)
C3 0.0500(11) 0.0410(10) 0.0134(9) 0.0043(8) -0.0012(8) -0.0146(9)
C4 0.0417(10) 0.0407(10) 0.0162(9) 0.0015(8) -0.0026(8) -0.0132(9)
C5 0.0502(11) 0.0394(10) 0.0175(9) 0.0046(8) -0.0053(9) -0.0161(9)
C6 0.0788(15) 0.0625(12) 0.0150(10) 0.0125(10) -0.0085(11) -0.0395(13)
C7 0.0365(9) 0.0330(9) 0.0188(9) 0.0016(8) 0.0031(8) -0.0058(8)
C8 0.0387(9) 0.0326(9) 0.0204(9) 0.0010(8) 0.0012(8) -0.0078(8)
O1W 0.188(6) 0.065(2) 0.172(5) -0.083(3) -0.049(5) 0.043(3)
O2W 0.205(9) 0.149(6) 0.213(10) -0.026(7) 0.021(8) 0.025(7)

loop_
_atom_type_symbol
_atom_type_description
_atom_type_scat_dispersion_real
_atom_type_scat_dispersion_imag
_atom_type_scat_source
C C 0.0033 0.0016 'International Tables Vol C Tables 4.2.6.8 and 6.1.1.4'
H H 0.0000 0.0000 'International Tables Vol C Tables 4.2.6.8 and 6.1.1.4'
Li Li -0.0003 0.0001 'International Tables Vol C Tables 4.2.6.8 and 6.1.1.4'
O O 0.0106 0.0060 'International Tables Vol C Tables 4.2.6.8 and 6.1.1.4'
N N 0.0061 0.0033 'International Tables Vol C Tables 4.2.6.8 and 6.1.1.4'

loop_
_geom_angle_atom_site_label_1
_geom_angle_atom_site_label_2
_geom_angle_atom_site_label_3
_geom_angle
_geom_angle_site_symmetry_1
_geom_angle_site_symmetry_3
O3 Li1 O3 91.0(2) 7_453 5
O3 Li1 O2 116.61(6) 7_453 3_553
O3 Li1 O2 119.59(6) 5 3_553
O3 Li1 O2 119.59(6) 7_453 .
O3 Li1 O2 116.61(6) 5 .
O2 Li1 O2 95.6(2) 3_553 .
O3 Li1 Li2 82.77(9) 7_453 6_444
O3 Li1 Li2 156.56(11) 5 6_444
O2 Li1 Li2 46.72(10) 3_553 6_444
O2 Li1 Li2 85.84(15) . 6_444
O3 Li1 Li2 156.56(11) 7_453 8_544
O3 Li1 Li2 82.77(9) 5 8_544
O2 Li1 Li2 85.84(15) 3_553 8_544
O2 Li1 Li2 46.72(10) . 8_544
Li2 Li1 Li2 111.3(2) 6_444 8_544
O3 Li1 Li3 45.48(10) 7_453 5
O3 Li1 Li3 45.48(10) 5 5
O2 Li1 Li3 132.18(11) 3_553 5
O2 Li1 Li3 132.18(11) . 5
Li2 Li1 Li3 124.37(11) 6_444 5
Li2 Li1 Li3 124.37(11) 8_544 5
O3 Li1 C7 105.79(7) 7_453 .
O3 Li1 C7 139.55(6) 5 .
O2 Li1 C7 85.76(16) 3_553 .
O2 Li1 C7 23.77(7) . .
Li2 Li1 C7 63.65(11) 6_444 .
Li2 Li1 C7 67.18(12) 8_544 .
Li3 Li1 C7 137.44(8) 5 .
O3 Li1 C7 139.55(6) 7_453 3_553
O3 Li1 C7 105.79(7) 5 3_553
O2 Li1 C7 23.77(7) 3_553 3_553
O2 Li1 C7 85.76(16) . 3_553
Li2 Li1 C7 67.18(12) 6_444 3_553
Li2 Li1 C7 63.65(11) 8_544 3_553
Li3 Li1 C7 137.44(8) 5 3_553
C7 Li1 C7 85.12(15) . 3_553
O4 Li2 O1 121.00(18) . 6_445
O4 Li2 O2 123.63(19) . 8_444
O1 Li2 O2 102.26(16) 6_445 8_444
O4 Li2 O4 88.95(15) . 4_544
O1 Li2 O4 117.06(18) 6_445 4_544
O2 Li2 O4 102.61(16) 8_444 4_544
O4 Li2 Li1 161.96(18) . 6_445
O1 Li2 Li1 76.95(12) 6_445 6_445
O2 Li2 Li1 46.76(9) 8_444 6_445
O4 Li2 Li1 80.12(14) 4_544 6_445
O4 Li2 Li2 47.83(11) . 4_544
O1 Li2 Li2 148.41(11) 6_445 4_544
O2 Li2 Li2 107.25(11) 8_444 4_544
O4 Li2 Li2 45.43(10) 4_544 4_544
Li1 Li2 Li2 116.19(17) 6_445 4_544
O1W Li3 O1W 81.5(5) . 3_453
O1W Li3 O3 126.9(2) . 3_453
O1W Li3 O3 118.0(2) 3_453 3_453
O1W Li3 O3 118.0(2) . .
O1W Li3 O3 126.9(2) 3_453 .
O3 Li3 O3 90.2(2) 3_453 .
O1W Li3 O5 24.4(3) . .
O1W Li3 O5 100.8(4) 3_453 .
O3 Li3 O5 126.8(3) 3_453 .
O3 Li3 O5 94.3(3) . .
O1W Li3 O5 100.8(4) . 3_453
O1W Li3 O5 24.4(3) 3_453 3_453
O3 Li3 O5 94.3(3) 3_453 3_453
O3 Li3 O5 126.8(3) . 3_453
O5 Li3 O5 123.0(5) . 3_453
O1W Li3 C11 9.0(5) . .
O1W Li3 C11 72.7(4) 3_453 .
O3 Li3 C11 132.6(4) 3_453 .
O3 Li3 C11 121.4(4) . .
O5 Li3 C11 30.8(4) . .
O5 Li3 C11 92.8(5) 3_453 .
O1W Li3 C11 72.7(4) . 3_453
O1W Li3 C11 9.0(5) 3_453 3_453
O3 Li3 C11 121.4(4) 3_453 3_453
O3 Li3 C11 132.6(4) . 3_453
O5 Li3 C11 92.8(5) . 3_453
O5 Li3 C11 30.8(4) 3_453 3_453
C11 Li3 C11 64.0(7) . 3_453
O1W Li3 Li1 139.2(2) . 5_445
O1W Li3 Li1 139.2(2) 3_453 5_445
O3 Li3 Li1 45.09(11) 3_453 5_445
O3 Li3 Li1 45.09(11) . 5_445
O5 Li3 Li1 118.5(3) . 5_445
O5 Li3 Li1 118.5(3) 3_453 5_445
C11 Li3 Li1 148.0(4) . 5_445
C11 Li3 Li1 148.0(4) 3_453 5_445
C7 O1 Li2 127.55(17) . 6_444
C7 O2 Li2 139.01(16) . 8_544
C7 O2 Li1 116.80(13) . .
Li2 O2 Li1 86.52(11) 8_544 .
C8 O3 Li1 123.45(15) . 5_445
C8 O3 Li3 131.11(16) . .
Li1 O3 Li3 89.43(15) 5_445 .
C8 O4 Li2 152.70(17) . .
C8 O4 Li2 120.10(16) . 4_544
Li2 O4 Li2 86.75(16) . 4_544
C6 C1 C2 120.0(2) . .
C1 C2 C3 120.0(2) . .
C4 C3 C2 119.29(19) . .
C4 C3 C7 121.60(18) . .
C2 C3 C7 119.11(19) . .
C3 C4 C5 120.55(19) . .
C6 C5 C4 118.8(2) . .
C6 C5 C8 120.04(19) . .
C4 C5 C8 121.05(18) . .
C1 C6 C5 121.3(2) . .
O1 C7 O2 124.84(18) . .
O1 C7 C3 118.47(18) . .
O2 C7 C3 116.68(17) . .
O1 C7 Li1 85.69(12) . .
O2 C7 Li1 39.43(9) . .
C3 C7 Li1 155.17(14) . .
O3 C8 O4 123.31(18) . .
O3 C8 C5 118.26(17) . .
O4 C8 C5 118.32(18) . .
C10 N1 C11 102.9(12) . .
C10 N1 C9 102.7(10) . .
C11 N1 C9 136.7(12) . .
C11 O5 Li3 87.9(9) . .
O5 C11 N1 131.0(14) . .
O5 C11 Li3 61.3(7) . .
N1 C11 Li3 160.0(12) . .

loop_
_geom_bond_atom_site_label_1
_geom_bond_atom_site_label_2
_geom_bond_distance
_geom_bond_site_symmetry_2
Li1 O3 1.945(3) 7_453
Li1 O3 1.945(3) 5
Li1 O2 1.971(3) 3_553
Li1 O2 1.971(3) .
Li1 Li2 2.700(4) 6_444
Li1 Li2 2.700(4) 8_544
Li1 Li3 2.747(7) 5
Li1 C7 2.769(4) .
Li1 C7 2.769(4) 3_553
Li2 O4 1.928(4) .
Li2 O1 1.948(4) 6_445
Li2 O2 1.969(4) 8_444
Li2 O4 2.006(4) 4_544
Li2 Li1 2.700(4) 6_445
Li2 Li2 2.702(7) 4_544
Li3 O1W 1.794(7) .
Li3 O1W 1.794(7) 3_453
Li3 O3 1.958(4) 3_453
Li3 O3 1.958(4) .
Li3 O5 2.144(12) .
Li3 O5 2.144(12) 3_453
Li3 C11 2.443(13) .
Li3 C11 2.443(13) 3_453
Li3 Li1 2.747(7) 5_445
O1 C7 1.250(2) .
O1 Li2 1.948(4) 6_444
O2 C7 1.250(2) .
O2 Li2 1.969(4) 8_544
O3 C8 1.255(2) .
O3 Li1 1.945(3) 5_445
O4 C8 1.262(2) .
O4 Li2 2.006(4) 4_544
C1 C6 1.365(4) .
C1 C2 1.378(3) .
C2 C3 1.403(3) .
C3 C4 1.381(3) .
C3 C7 1.510(3) .
C4 C5 1.391(3) .
C5 C6 1.387(3) .
C5 C8 1.502(3) .
N1 C10 1.489(12) .
N1 C11 1.492(12) .
N1 C9 1.503(13) .
O5 C11 1.253(13) .
